data_4333770
loop_
_publ_author_name
'Yuta Hasegawa'
'Ryota Sakamoto'
'Kazuhiro Takahashi'
'Hiroshi Nishihara'

_publ_section_title
;
 Bis[(E)-2,6-bis(1H-pyrazol-1-yl)-4-styrylpyridine]iron(II) Complex:
 Relationship between Thermal Spin Crossover and Crystal Solvent
;
_journal_name_full 'Inorganic Chemistry'
_journal_page_first 1658
_journal_page_last 1665
_journal_paper_doi 10.1021/ic302640m
_journal_volume 52
_journal_year 2013
_chemical_formula_sum 'C19 H15 N5'
_chemical_formula_weight 313.36
_space_group_IT_number 14
_symmetry_cell_setting monoclinic
_symmetry_space_group_name_Hall '-P 2yn'
_symmetry_space_group_name_H-M 'P 1 21/n 1'
_audit_creation_date 2008-03-12T22:45:34-00:00
_audit_creation_method 'WinGX routine CIF_UPDATE'
_cell_angle_alpha 90
_cell_angle_beta 101.709(3)
_cell_angle_gamma 90
_cell_formula_units_Z 4
_cell_length_a 5.6423(14)
_cell_length_b 21.973(6)
_cell_length_c 12.711(3)
_cell_measurement_temperature 113(2)
_cell_volume 1543.1(7)
_computing_structure_refinement 'SHELXL-97 (Sheldrick, 1997)'
_diffrn_ambient_temperature 113(2)
_diffrn_measured_fraction_theta_full 0.99
_diffrn_measured_fraction_theta_max 0.975
_diffrn_radiation_type MoK\a
_diffrn_radiation_wavelength 0.71073
_diffrn_reflns_av_R_equivalents 0.0612
_diffrn_reflns_limit_h_max 7
_diffrn_reflns_limit_h_min -7
_diffrn_reflns_limit_k_max 28
_diffrn_reflns_limit_k_min -28
_diffrn_reflns_limit_l_max 16
_diffrn_reflns_limit_l_min -16
_diffrn_reflns_number 12069
_diffrn_reflns_theta_full 25
_diffrn_reflns_theta_max 27.48
_diffrn_reflns_theta_min 3.23
_exptl_absorpt_coefficient_mu 0.084
_exptl_absorpt_correction_T_max 0.9941
_exptl_absorpt_correction_T_min 0.967
_exptl_absorpt_correction_type none
_exptl_crystal_density_diffrn 1.349
_exptl_crystal_F_000 656
_exptl_crystal_size_max 0.4
_exptl_crystal_size_mid 0.14
_exptl_crystal_size_min 0.07
_refine_diff_density_max 0.207
_refine_diff_density_min -0.224
_refine_ls_extinction_method none
_refine_ls_goodness_of_fit_ref 0.993
_refine_ls_hydrogen_treatment mixed
_refine_ls_matrix_type full
_refine_ls_number_parameters 277
_refine_ls_number_reflns 3464
_refine_ls_number_restraints 0
_refine_ls_restrained_S_all 0.993
_refine_ls_R_factor_gt 0.0406
_refine_ls_shift/su_max 0
_refine_ls_structure_factor_coef Fsqd
_refine_ls_weighting_details 'calc w=1/[\s^2^(Fo^2^)+(0.0423P)^2^+0.0000P] where P=(Fo^2^+2Fc^2^)/3'
_refine_ls_weighting_scheme calc
_refine_ls_wR_factor_ref 0.095
_reflns_number_gt 2397
_reflns_number_total 3464
_reflns_threshold_expression >2sigma(I)
_cod_data_source_file ic302640m_si_002_03.cif
_cod_data_source_block Z-dpsp
_cod_database_code 4333770

loop_
_symmetry_equiv_pos_as_xyz
'x, y, z'
'-x+1/2, y+1/2, -z+1/2'
'-x, -y, -z'
'x-1/2, -y-1/2, z-1/2'

loop_
_atom_site_label
_atom_site_type_symbol
_atom_site_fract_x
_atom_site_fract_y
_atom_site_fract_z
_atom_site_U_iso_or_equiv
_atom_site_adp_type
_atom_site_occupancy
_atom_site_calc_flag
N2 N 0.5656(2) 0.33450(5) 0.66572(9) 0.0181(3) Uani 1 d
N3 N 0.6042(2) 0.23427(5) 0.61639(9) 0.0176(3) Uani 1 d
N4 N 0.6642(2) 0.13409(5) 0.57209(9) 0.0166(3) Uani 1 d
N5 N 0.5806(2) 0.07966(5) 0.52796(10) 0.0217(3) Uani 1 d
C6 C 0.1469(2) 0.23670(7) 0.47753(11) 0.0175(3) Uani 1 d
C8 C 0.5133(2) 0.18601(6) 0.55785(11) 0.0164(3) Uani 1 d
C5 C 0.2369(3) 0.28779(7) 0.53877(11) 0.0175(3) Uani 1 d
C7 C 0.2900(2) 0.18442(7) 0.48864(11) 0.0173(3) Uani 1 d
C16 C 0.0535(3) 0.42983(7) 0.32488(12) 0.0211(3) Uani 1 d
C4 C 0.4630(2) 0.28356(6) 0.60467(11) 0.0162(3) Uani 1 d
C14 C -0.1854(2) 0.34588(7) 0.36922(11) 0.0180(3) Uani 1 d
C15 C 0.0057(3) 0.36791(7) 0.32504(12) 0.0196(3) Uani 1 d
C9 C 0.8990(2) 0.13058(7) 0.62528(12) 0.0184(3) Uani 1 d
C11 C 0.7693(3) 0.04249(7) 0.55485(12) 0.0219(3) Uani 1 d
C13 C -0.2407(3) 0.27999(7) 0.36631(12) 0.0207(3) Uani 1 d
N1 N 0.4226(2) 0.38189(6) 0.68210(11) 0.0267(3) Uani 1 d
C12 C -0.0958(3) 0.23408(7) 0.40722(12) 0.0198(3) Uani 1 d
C17 C -0.0858(3) 0.47061(7) 0.36945(12) 0.0225(3) Uani 1 d
C19 C -0.3266(3) 0.38741(7) 0.41189(12) 0.0216(3) Uani 1 d
C2 C 0.8160(3) 0.40116(7) 0.75460(12) 0.0241(4) Uani 1 d
C3 C 0.8036(3) 0.34524(7) 0.70784(12) 0.0209(3) Uani 1 d
C18 C -0.2757(3) 0.44902(7) 0.41306(12) 0.0235(3) Uani 1 d
C10 C 0.9721(3) 0.07219(7) 0.61533(12) 0.0202(3) Uani 1 d
C1 C 0.5775(3) 0.42185(7) 0.73691(13) 0.0279(4) Uani 1 d
H2 H 0.960(2) 0.4212(7) 0.7933(12) 0.019(4) Uiso 1 d
H1 H 0.514(3) 0.4599(8) 0.7604(13) 0.036(5) Uiso 1 d
H5 H 0.232(2) 0.1465(7) 0.4465(12) 0.020(4) Uiso 1 d
H8 H 0.748(2) -0.0002(8) 0.5306(12) 0.026(4) Uiso 1 d
H4 H 0.147(2) 0.3239(7) 0.5347(12) 0.017(4) Uiso 1 d
H7 H 1.132(3) 0.0547(7) 0.6439(13) 0.029(4) Uiso 1 d
H9 H -0.157(2) 0.1924(7) 0.3914(12) 0.024(4) Uiso 1 d
H10 H -0.406(3) 0.2686(7) 0.3277(13) 0.028(4) Uiso 1 d
H15 H -0.463(3) 0.3721(7) 0.4414(13) 0.026(4) Uiso 1 d
H12 H 0.192(3) 0.4449(8) 0.2950(13) 0.033(5) Uiso 1 d
H11 H 0.111(3) 0.3381(8) 0.2939(13) 0.034(5) Uiso 1 d
H13 H -0.052(2) 0.5147(8) 0.3702(12) 0.030(4) Uiso 1 d
H14 H -0.376(3) 0.4788(8) 0.4431(13) 0.035(5) Uiso 1 d
H6 H 0.982(2) 0.1663(7) 0.6619(12) 0.020(4) Uiso 1 d
H3 H 0.926(3) 0.3147(8) 0.7029(13) 0.029(4) Uiso 1 d

loop_
_atom_site_aniso_label
_atom_site_aniso_U_11
_atom_site_aniso_U_22
_atom_site_aniso_U_33
_atom_site_aniso_U_23
_atom_site_aniso_U_13
_atom_site_aniso_U_12
N2 0.0216(7) 0.0144(6) 0.0178(6) -0.0016(5) 0.0029(5) 0.0022(5)
N3 0.0212(6) 0.0154(6) 0.0169(6) -0.0002(5) 0.0054(5) -0.0006(5)
N4 0.0183(6) 0.0139(6) 0.0175(6) -0.0011(5) 0.0031(5) 0.0005(5)
N5 0.0260(7) 0.0141(6) 0.0239(7) -0.0037(5) 0.0024(6) 0.0008(5)
C6 0.0191(8) 0.0184(7) 0.0158(7) 0.0021(6) 0.0055(6) -0.0015(6)
C8 0.0198(8) 0.0151(7) 0.0158(7) 0.0010(6) 0.0070(6) -0.0001(6)
C5 0.0206(8) 0.0150(7) 0.0174(7) 0.0019(6) 0.0051(6) 0.0033(6)
C7 0.0217(8) 0.0147(7) 0.0163(7) -0.0002(6) 0.0054(6) -0.0018(6)
C16 0.0176(8) 0.0252(8) 0.0196(8) 0.0033(6) 0.0021(6) -0.0016(6)
C4 0.0213(8) 0.0137(7) 0.0149(7) -0.0005(5) 0.0066(6) -0.0012(6)
C14 0.0164(7) 0.0194(8) 0.0160(7) 0.0029(6) -0.0018(6) 0.0004(6)
C15 0.0196(8) 0.0217(8) 0.0174(8) 0.0009(6) 0.0033(6) 0.0030(6)
C9 0.0186(8) 0.0196(8) 0.0168(7) 0.0000(6) 0.0032(6) -0.0017(6)
C11 0.0268(8) 0.0155(8) 0.0229(8) -0.0007(6) 0.0036(7) 0.0029(7)
C13 0.0192(8) 0.0227(8) 0.0192(8) 0.0011(6) 0.0015(6) -0.0019(6)
N1 0.0302(7) 0.0177(7) 0.0302(8) -0.0067(6) 0.0019(6) 0.0050(6)
C12 0.0229(8) 0.0173(8) 0.0191(7) -0.0012(6) 0.0041(6) -0.0026(6)
C17 0.0266(9) 0.0178(8) 0.0213(8) 0.0008(6) 0.0004(7) -0.0008(7)
C19 0.0182(8) 0.0271(9) 0.0200(8) 0.0045(6) 0.0052(6) 0.0017(6)
C2 0.0309(9) 0.0194(8) 0.0198(8) 0.0016(6) -0.0005(7) -0.0057(7)
C3 0.0229(8) 0.0204(8) 0.0182(7) 0.0022(6) 0.0015(6) 0.0004(7)
C18 0.0260(8) 0.0222(8) 0.0231(8) -0.0005(6) 0.0066(7) 0.0067(7)
C10 0.0197(8) 0.0203(8) 0.0206(8) 0.0012(6) 0.0042(7) 0.0023(6)
C1 0.0391(10) 0.0163(8) 0.0264(9) -0.0043(7) 0.0020(7) 0.0018(7)

loop_
_atom_type_symbol
_atom_type_description
_atom_type_scat_dispersion_real
_atom_type_scat_dispersion_imag
_atom_type_scat_source
C C 0.0033 0.0016 'International Tables Vol C Tables 4.2.6.8 and 6.1.1.4'
H H 0 0 'International Tables Vol C Tables 4.2.6.8 and 6.1.1.4'
N N 0.0061 0.0033 'International Tables Vol C Tables 4.2.6.8 and 6.1.1.4'

loop_
_geom_angle_atom_site_label_1
_geom_angle_atom_site_label_2
_geom_angle_atom_site_label_3
_geom_angle
N1 N2 C3 112.09(12)
N1 N2 C4 119.97(11)
C3 N2 C4 127.81(12)
C4 N3 C8 115.38(12)
C9 N4 N5 112.04(11)
C9 N4 C8 127.55(12)
N5 N4 C8 120.39(11)
C11 N5 N4 103.91(11)
C7 C6 C5 117.80(13)
C7 C6 C12 118.42(13)
C5 C6 C12 123.67(13)
N3 C8 C7 124.85(13)
N3 C8 N4 114.57(12)
C7 C8 N4 120.57(13)
C4 C5 C6 118.00(13)
C4 C5 H4 120.8(9)
C6 C5 H4 121.2(9)
C8 C7 C6 118.53(13)
C8 C7 H5 121.0(8)
C6 C7 H5 120.5(8)
C17 C16 C15 120.44(14)
C17 C16 H12 119.8(10)
C15 C16 H12 119.7(10)
N3 C4 C5 125.43(13)
N3 C4 N2 114.30(12)
C5 C4 N2 120.26(13)
C19 C14 C15 118.57(14)
C19 C14 C13 121.12(13)
C15 C14 C13 120.26(13)
C16 C15 C14 120.39(14)
C16 C15 H11 120.1(9)
C14 C15 H11 119.5(9)
C10 C9 N4 106.84(13)
C10 C9 H6 132.4(8)
N4 C9 H6 120.8(8)
N5 C11 C10 112.10(14)
N5 C11 H8 117.7(8)
C10 C11 H8 130.2(8)
C12 C13 C14 128.33(14)
C12 C13 H10 116.2(9)
C14 C13 H10 115.5(9)
C1 N1 N2 103.77(12)
C13 C12 C6 128.71(14)
C13 C12 H9 117.4(8)
C6 C12 H9 113.9(8)
C18 C17 C16 119.37(15)
C18 C17 H13 119.6(9)
C16 C17 H13 121.0(9)
C18 C19 C14 120.77(14)
C18 C19 H15 120.6(9)
C14 C19 H15 118.7(9)
C3 C2 C1 105.17(14)
C3 C2 H2 126.7(9)
C1 C2 H2 128.1(9)
C2 C3 N2 106.70(14)
C2 C3 H3 132.5(9)
N2 C3 H3 120.8(9)
C19 C18 C17 120.44(14)
C19 C18 H14 121.0(10)
C17 C18 H14 118.5(10)
C9 C10 C11 105.11(13)
C9 C10 H7 127.6(9)
C11 C10 H7 127.3(9)
N1 C1 C2 112.26(14)
N1 C1 H1 118.8(9)
C2 C1 H1 128.9(9)

loop_
_geom_bond_atom_site_label_1
_geom_bond_atom_site_label_2
_geom_bond_distance
N2 N1 1.3593(16)
N2 C3 1.3613(18)
N2 C4 1.4170(17)
N3 C4 1.3350(18)
N3 C8 1.3365(17)
N4 C9 1.3616(18)
N4 N5 1.3639(16)
N4 C8 1.4133(17)
N5 C11 1.3306(18)
C6 C7 1.3946(19)
C6 C5 1.401(2)
C6 C12 1.477(2)
C8 C7 1.3832(19)
C5 C4 1.3799(19)
C5 H4 0.936(15)
C7 H5 1.008(15)
C16 C17 1.387(2)
C16 C15 1.387(2)
C16 H12 0.993(16)
C14 C19 1.392(2)
C14 C15 1.399(2)
C14 C13 1.480(2)
C15 H11 1.018(17)
C9 C10 1.361(2)
C9 H6 0.980(15)
C11 C10 1.403(2)
C11 H8 0.987(16)
C13 C12 1.335(2)
C13 H10 0.996(15)
N1 C1 1.3316(19)
C12 H9 0.986(16)
C17 C18 1.386(2)
C17 H13 0.987(17)
C19 C18 1.383(2)
C19 H15 0.980(15)
C2 C3 1.361(2)
C2 C1 1.395(2)
C2 H2 0.965(14)
C3 H3 0.975(15)
C18 H14 0.993(17)
C10 H7 0.978(14)
C1 H1 0.978(17)
